data_4118027
loop_
_publ_author_name
'Junwon Choi'
'Gregory C. Fu'

_publ_section_title
;
 Catalytic Asymmetric Synthesis of Secondary Nitriles via Stereoconvergent
 Negishi Arylations and Alkenylations of Racemic \a-Bromonitriles
;
_journal_name_full 'Journal of the American Chemical Society'
_journal_page_first 9102
_journal_page_last 9105
_journal_paper_doi 10.1021/ja303442q
_journal_volume 134
_journal_year 2012
_chemical_absolute_configuration ad
_chemical_formula_sum 'C14 H17 N O'
_chemical_formula_weight 215.29
_chemical_name_systematic
; 
 ? 
;
_space_group_IT_number 4
_symmetry_cell_setting monoclinic
_symmetry_space_group_name_Hall 'P 2yb'
_symmetry_space_group_name_H-M 'P 1 21 1'
_atom_sites_solution_hydrogens geom
_atom_sites_solution_primary direct
_atom_sites_solution_secondary difmap
_audit_creation_method SHELXL-97
_cell_angle_alpha 90.00
_cell_angle_beta 92.523(2)
_cell_angle_gamma 90.00
_cell_formula_units_Z 4
_cell_length_a 5.6768(2)
_cell_length_b 9.5536(3)
_cell_length_c 21.6728(7)
_cell_measurement_reflns_used 9955
_cell_measurement_temperature 100(2)
_cell_measurement_theta_max 69.58
_cell_measurement_theta_min 4.08
_cell_volume 1174.26(7)
_computing_cell_refinement 'SAINT 7.46A (Bruker-AXS, 2010)'
_computing_data_collection 'APEX2 v2010.7.0 (Bruker-AXS, 2010)'
_computing_data_reduction 'SAINT 7.46A (Bruker-AXS, 2010)'
_computing_molecular_graphics 'Bruker SHELXTL'
_computing_publication_material 'Bruker SHELXTL'
_computing_structure_refinement 'SHELXL-97 (Sheldrick, 2008)'
_computing_structure_solution 'SHELXS-97 (Sheldrick, 2008)'
_diffrn_ambient_temperature 100(2)
_diffrn_detector_area_resol_mean 8.3
_diffrn_measured_fraction_theta_full 0.985
_diffrn_measured_fraction_theta_max 0.985
_diffrn_measurement_device_type 'Bruker Smart APEX2 CCD'
_diffrn_measurement_method '\f and \w scans'
_diffrn_radiation_monochromator graphite
_diffrn_radiation_source 'fine-focus sealed tube'
_diffrn_radiation_type CuK\a
_diffrn_radiation_wavelength 1.54178
_diffrn_reflns_av_R_equivalents 0.0395
_diffrn_reflns_av_sigmaI/netI 0.0192
_diffrn_reflns_limit_h_max 6
_diffrn_reflns_limit_h_min -6
_diffrn_reflns_limit_k_max 11
_diffrn_reflns_limit_k_min -11
_diffrn_reflns_limit_l_max 26
_diffrn_reflns_limit_l_min -26
_diffrn_reflns_number 4343
_diffrn_reflns_theta_full 70.23
_diffrn_reflns_theta_max 70.23
_diffrn_reflns_theta_min 2.04
_exptl_absorpt_coefficient_mu 0.595
_exptl_absorpt_correction_T_max 0.9160
_exptl_absorpt_correction_T_min 0.8655
_exptl_absorpt_correction_type multi-scan
_exptl_absorpt_process_details 'SADABS (Sheldrick, 2009)'
_exptl_crystal_colour colourless
_exptl_crystal_density_diffrn 1.218
_exptl_crystal_description block
_exptl_crystal_F_000 464
_exptl_crystal_size_max 0.25
_exptl_crystal_size_mid 0.20
_exptl_crystal_size_min 0.15
_refine_diff_density_max 0.188
_refine_diff_density_min -0.131
_refine_diff_density_rms 0.034
_refine_ls_abs_structure_details 'Flack H D (1983), Acta Cryst. A39, 876-881'
_refine_ls_abs_structure_Flack 0.1(3)
_refine_ls_extinction_method none
_refine_ls_goodness_of_fit_ref 1.053
_refine_ls_hydrogen_treatment constr
_refine_ls_matrix_type full
_refine_ls_number_parameters 324
_refine_ls_number_reflns 4349
_refine_ls_number_restraints 276
_refine_ls_restrained_S_all 1.051
_refine_ls_R_factor_all 0.0326
_refine_ls_R_factor_gt 0.0326
_refine_ls_shift/su_max 0.000
_refine_ls_shift/su_mean 0.000
_refine_ls_structure_factor_coef Fsqd
_refine_ls_weighting_details 'calc w=1/[\s^2^(Fo^2^)+(0.0578P)^2^+0.1197P] where P=(Fo^2^+2Fc^2^)/3'
_refine_ls_weighting_scheme calc
_refine_ls_wR_factor_gt 0.0841
_refine_ls_wR_factor_ref 0.0842
_reflns_number_gt 4336
_reflns_number_total 4349
_reflns_threshold_expression >2sigma(I)
_cod_data_source_file ja303442q_si_001.cif
_cod_data_source_block x11176_t5
_cod_database_code 4118027

loop_
_symmetry_equiv_pos_as_xyz
'x, y, z'
'-x, y+1/2, -z'

loop_
_atom_site_label
_atom_site_type_symbol
_atom_site_fract_x
_atom_site_fract_y
_atom_site_fract_z
_atom_site_U_iso_or_equiv
_atom_site_adp_type
_atom_site_occupancy
_atom_site_symmetry_multiplicity
_atom_site_calc_flag
_atom_site_refinement_flags
_atom_site_disorder_assembly
_atom_site_disorder_group
O1 O 0.0560(3) 0.76853(16) 0.70642(6) 0.0394(3) Uani 1 1 d . . .
C1 C 0.0335(4) 0.74585(19) 0.64438(8) 0.0290(4) Uani 1 1 d . . .
C2 C -0.1575(4) 0.78936(19) 0.60664(8) 0.0295(4) Uani 1 1 d . . .
H2 H -0.2830 0.8402 0.6236 0.035 Uiso 1 1 calc R . .
C3 C -0.1634(3) 0.75822(17) 0.54450(8) 0.0273(3) Uani 1 1 d . . .
H3 H -0.2936 0.7889 0.5190 0.033 Uiso 1 1 calc R . .
C4 C 0.0169(3) 0.68275(18) 0.51808(8) 0.0262(4) Uani 1 1 d . . .
C8 C 0.0016(3) 0.64477(18) 0.44999(8) 0.0276(4) Uani 1 1 d . . .
H8 H 0.1365 0.5813 0.4415 0.033 Uiso 1 1 calc R . .
C9 C -0.2195(3) 0.56763(19) 0.43593(8) 0.0296(4) Uani 1 1 d . . .
N1 N -0.3973(3) 0.51418(18) 0.42538(9) 0.0409(4) Uani 1 1 d . . .
C11 C 0.0128(3) 0.77235(19) 0.40597(7) 0.0294(4) Uani 1 1 d DU A .
H11 H -0.1207 0.8373 0.4139 0.035 Uiso 1 1 calc R . .
C12 C -0.0012(4) 0.7273(2) 0.33700(8) 0.0380(5) Uani 1 1 d DU . .
H12A H -0.0459 0.6274 0.3329 0.046 Uiso 0.682(8) 1 calc PR A 1
H12B H -0.1183 0.7846 0.3131 0.046 Uiso 0.682(8) 1 calc PR A 1
H12C H -0.1623 0.7407 0.3186 0.046 Uiso 0.318(8) 1 calc PR A 2
H12D H 0.0443 0.6279 0.3325 0.046 Uiso 0.318(8) 1 calc PR A 2
C13 C 0.2458(7) 0.7515(5) 0.31446(14) 0.0389(9) Uani 0.682(8) 1 d PDU A 1
H13A H 0.2431 0.7668 0.2693 0.047 Uiso 0.682(8) 1 calc PR A 1
H13B H 0.3517 0.6721 0.3253 0.047 Uiso 0.682(8) 1 calc PR A 1
C14 C 0.3199(9) 0.8845(5) 0.34997(19) 0.0385(10) Uani 0.682(8) 1 d PDU A 1
H14A H 0.4919 0.9004 0.3487 0.046 Uiso 0.682(8) 1 calc PR A 1
H14B H 0.2356 0.9677 0.3331 0.046 Uiso 0.682(8) 1 calc PR A 1
C13A C 0.1792(15) 0.8262(11) 0.3060(3) 0.0416(19) Uani 0.318(8) 1 d PDU A 2
H13C H 0.2304 0.7863 0.2666 0.050 Uiso 0.318(8) 1 calc PR A 2
H13D H 0.1103 0.9200 0.2980 0.050 Uiso 0.318(8) 1 calc PR A 2
C14A C 0.3776(16) 0.8333(12) 0.3523(4) 0.042(2) Uani 0.318(8) 1 d PDU A 2
H14C H 0.4819 0.9139 0.3445 0.050 Uiso 0.318(8) 1 calc PR A 2
H14D H 0.4720 0.7461 0.3527 0.050 Uiso 0.318(8) 1 calc PR A 2
C15 C 0.2483(4) 0.8523(2) 0.41484(8) 0.0323(4) Uani 1 1 d DU . .
H15A H 0.2268 0.9396 0.4386 0.039 Uiso 0.682(8) 1 calc PR A 1
H15B H 0.3687 0.7938 0.4369 0.039 Uiso 0.682(8) 1 calc PR A 1
H15C H 0.3445 0.8129 0.4499 0.039 Uiso 0.318(8) 1 calc PR A 2
H15D H 0.2194 0.9527 0.4230 0.039 Uiso 0.318(8) 1 calc PR A 2
C5 C 0.2074(3) 0.64139(18) 0.55628(8) 0.0281(4) Uani 1 1 d . . .
H5 H 0.3333 0.5909 0.5393 0.034 Uiso 1 1 calc R . .
C6 C 0.2165(3) 0.67234(18) 0.61823(8) 0.0305(4) Uani 1 1 d . . .
H6 H 0.3486 0.6434 0.6435 0.037 Uiso 1 1 calc R . .
C7 C -0.1410(4) 0.8310(2) 0.73471(8) 0.0407(5) Uani 1 1 d . . .
H7A H -0.1648 0.9261 0.7187 0.061 Uiso 1 1 calc R . .
H7B H -0.1105 0.8348 0.7795 0.061 Uiso 1 1 calc R . .
H7C H -0.2827 0.7750 0.7253 0.061 Uiso 1 1 calc R . .
O2 O 0.5483(3) 0.07817(15) -0.18658(6) 0.0377(3) Uani 1 1 d . . .
C21 C 0.5262(4) 0.09547(18) -0.12476(8) 0.0298(4) Uani 1 1 d . . .
C22 C 0.3345(3) 0.04951(18) -0.09216(8) 0.0293(4) Uani 1 1 d . . .
H22 H 0.2078 0.0012 -0.1128 0.035 Uiso 1 1 calc R . .
C23 C 0.3308(3) 0.07513(18) -0.02933(8) 0.0280(4) Uani 1 1 d . . .
H23 H 0.2012 0.0423 -0.0071 0.034 Uiso 1 1 calc R . .
C24 C 0.5113(3) 0.14747(18) 0.00220(9) 0.0270(4) Uani 1 1 d . . .
C28 C 0.5070(3) 0.17439(19) 0.07091(9) 0.0295(4) Uani 1 1 d . . .
H28 H 0.6422 0.2375 0.0827 0.035 Uiso 1 1 calc R . .
C29 C 0.2855(3) 0.24779(19) 0.08559(8) 0.0305(4) Uani 1 1 d . . .
N2 N 0.1111(3) 0.29981(18) 0.09712(8) 0.0387(4) Uani 1 1 d . . .
C31 C 0.5303(4) 0.04062(19) 0.11111(8) 0.0307(4) Uani 1 1 d DU B .
H31 H 0.3956 -0.0233 0.1000 0.037 Uiso 1 1 calc R . .
C32 C 0.5310(4) 0.0713(2) 0.18079(9) 0.0405(5) Uani 1 1 d DU . .
H32A H 0.6045 0.1632 0.1903 0.049 Uiso 0.784(7) 1 calc PR B 1
H32B H 0.3684 0.0713 0.1956 0.049 Uiso 0.784(7) 1 calc PR B 1
H32C H 0.4116 0.0138 0.2010 0.049 Uiso 0.216(7) 1 calc PR B 2
H32D H 0.4985 0.1714 0.1885 0.049 Uiso 0.216(7) 1 calc PR B 2
C33 C 0.6727(6) -0.0446(3) 0.21006(11) 0.0395(8) Uani 0.784(7) 1 d PDU B 1
H33A H 0.5772 -0.1307 0.2134 0.047 Uiso 0.784(7) 1 calc PR B 1
H33B H 0.7358 -0.0176 0.2517 0.047 Uiso 0.784(7) 1 calc PR B 1
C34 C 0.8690(16) -0.0650(8) 0.1662(2) 0.0611(15) Uani 0.784(7) 1 d PDU B 1
H34A H 0.9313 -0.1617 0.1694 0.073 Uiso 0.784(7) 1 calc PR B 1
H34B H 0.9995 0.0011 0.1760 0.073 Uiso 0.784(7) 1 calc PR B 1
C33A C 0.784(2) 0.0314(15) 0.2046(4) 0.049(3) Uani 0.216(7) 1 d PDU B 2
H33C H 0.8933 0.1109 0.1999 0.059 Uiso 0.216(7) 1 calc PR B 2
H33D H 0.7851 0.0038 0.2486 0.059 Uiso 0.216(7) 1 calc PR B 2
C34A C 0.851(6) -0.089(3) 0.1651(7) 0.0611(15) Uani 0.216(7) 1 d PDU B 2
H34C H 0.7703 -0.1766 0.1768 0.073 Uiso 0.216(7) 1 calc PR B 2
H34D H 1.0238 -0.1048 0.1670 0.073 Uiso 0.216(7) 1 calc PR B 2
C35 C 0.7639(3) -0.0378(2) 0.10143(8) 0.0319(4) Uani 1 1 d DU . .
H35A H 0.7340 -0.1269 0.0792 0.038 Uiso 0.784(7) 1 calc PR B 1
H35B H 0.8716 0.0203 0.0774 0.038 Uiso 0.784(7) 1 calc PR B 1
H35C H 0.7372 -0.1177 0.0729 0.038 Uiso 0.216(7) 1 calc PR B 2
H35D H 0.8810 0.0259 0.0838 0.038 Uiso 0.216(7) 1 calc PR B 2
C25 C 0.7020(3) 0.19189(18) -0.03126(9) 0.0296(4) Uani 1 1 d . . .
H25 H 0.8284 0.2407 -0.0107 0.035 Uiso 1 1 calc R . .
C26 C 0.7097(3) 0.1662(2) -0.09337(9) 0.0319(4) Uani 1 1 d . . .
H26 H 0.8415 0.1969 -0.1153 0.038 Uiso 1 1 calc R . .
C27 C 0.3583(4) 0.0110(2) -0.22018(8) 0.0404(5) Uani 1 1 d . . .
H27A H 0.3419 -0.0851 -0.2052 0.061 Uiso 1 1 calc R . .
H27B H 0.3907 0.0096 -0.2642 0.061 Uiso 1 1 calc R . .
H27C H 0.2118 0.0626 -0.2142 0.061 Uiso 1 1 calc R . .

loop_
_atom_site_aniso_label
_atom_site_aniso_U_11
_atom_site_aniso_U_22
_atom_site_aniso_U_33
_atom_site_aniso_U_23
_atom_site_aniso_U_13
_atom_site_aniso_U_12
O1 0.0390(8) 0.0454(8) 0.0338(6) -0.0005(6) 0.0009(6) 0.0009(7)
C1 0.0293(9) 0.0241(8) 0.0339(8) 0.0031(7) 0.0037(7) -0.0028(8)
C2 0.0264(9) 0.0236(8) 0.0389(9) 0.0022(7) 0.0072(8) 0.0002(8)
C3 0.0250(8) 0.0209(8) 0.0359(8) 0.0036(7) -0.0013(7) -0.0011(7)
C4 0.0248(9) 0.0176(7) 0.0363(8) 0.0026(6) 0.0036(7) -0.0020(7)
C8 0.0238(9) 0.0204(8) 0.0386(9) -0.0022(7) 0.0009(8) 0.0004(7)
C9 0.0308(11) 0.0224(8) 0.0355(9) -0.0029(7) -0.0010(7) 0.0014(8)
N1 0.0333(9) 0.0297(8) 0.0593(10) -0.0072(7) -0.0031(8) -0.0024(7)
C11 0.0338(10) 0.0237(8) 0.0307(8) -0.0014(6) 0.0000(7) 0.0036(8)
C12 0.0398(11) 0.0418(11) 0.0320(9) -0.0050(8) -0.0022(8) -0.0011(9)
C13 0.0435(19) 0.037(2) 0.0363(14) -0.0045(14) 0.0052(13) 0.0046(16)
C14 0.042(2) 0.034(2) 0.0392(16) 0.0003(16) 0.0068(15) 0.0000(16)
C13A 0.054(4) 0.041(4) 0.031(2) 0.001(3) 0.005(2) -0.001(4)
C14A 0.046(4) 0.045(5) 0.035(3) 0.008(4) 0.009(3) -0.006(4)
C15 0.0372(10) 0.0259(8) 0.0339(8) -0.0037(7) 0.0032(8) -0.0036(8)
C5 0.0239(9) 0.0194(8) 0.0410(9) 0.0025(7) 0.0027(7) -0.0002(7)
C6 0.0252(9) 0.0254(9) 0.0404(9) 0.0062(7) -0.0037(7) -0.0018(8)
C7 0.0429(12) 0.0448(12) 0.0349(9) -0.0015(8) 0.0079(9) -0.0060(11)
O2 0.0383(8) 0.0408(7) 0.0341(6) 0.0036(6) 0.0013(6) -0.0002(7)
C21 0.0279(10) 0.0223(8) 0.0390(9) 0.0045(7) 0.0000(8) 0.0028(8)
C22 0.0241(9) 0.0232(8) 0.0404(9) 0.0007(7) -0.0022(7) -0.0015(7)
C23 0.0218(9) 0.0224(8) 0.0400(9) 0.0038(8) 0.0047(7) -0.0010(7)
C24 0.0226(9) 0.0184(8) 0.0398(9) 0.0013(7) -0.0005(7) 0.0024(7)
C28 0.0251(9) 0.0228(8) 0.0404(9) -0.0031(7) 0.0003(7) 0.0023(8)
C29 0.0275(10) 0.0259(8) 0.0380(9) -0.0068(8) -0.0017(7) -0.0018(8)
N2 0.0317(9) 0.0349(8) 0.0494(9) -0.0097(7) 0.0002(8) 0.0073(7)
C31 0.0324(10) 0.0260(8) 0.0339(9) -0.0030(7) 0.0047(7) 0.0004(8)
C32 0.0487(12) 0.0372(11) 0.0362(10) -0.0028(8) 0.0076(8) 0.0066(10)
C33 0.0576(19) 0.0308(14) 0.0312(11) 0.0014(11) 0.0125(11) 0.0046(14)
C34 0.054(2) 0.089(3) 0.0408(11) 0.0079(14) 0.0072(11) 0.031(2)
C33A 0.045(5) 0.062(6) 0.041(4) 0.005(4) 0.004(3) 0.007(5)
C34A 0.054(2) 0.089(3) 0.0408(11) 0.0079(14) 0.0072(11) 0.031(2)
C35 0.0310(10) 0.0290(9) 0.0361(8) -0.0001(7) 0.0064(8) 0.0043(8)
C25 0.0219(9) 0.0239(9) 0.0426(10) 0.0022(7) -0.0016(7) -0.0027(7)
C26 0.0220(9) 0.0299(9) 0.0439(10) 0.0104(8) 0.0034(7) 0.0003(8)
C27 0.0449(12) 0.0420(11) 0.0339(9) -0.0028(8) -0.0024(9) 0.0041(10)

loop_
_atom_type_symbol
_atom_type_description
_atom_type_scat_dispersion_real
_atom_type_scat_dispersion_imag
_atom_type_scat_source
C C 0.0181 0.0091 'International Tables Vol C Tables 4.2.6.8 and 6.1.1.4'
H H 0.0000 0.0000 'International Tables Vol C Tables 4.2.6.8 and 6.1.1.4'
N N 0.0311 0.0180 'International Tables Vol C Tables 4.2.6.8 and 6.1.1.4'
O O 0.0492 0.0322 'International Tables Vol C Tables 4.2.6.8 and 6.1.1.4'

loop_
_geom_angle_atom_site_label_1
_geom_angle_atom_site_label_2
_geom_angle_atom_site_label_3
_geom_angle
C1 O1 C7 116.65(16)
O1 C1 C2 124.69(17)
O1 C1 C6 116.22(17)
C2 C1 C6 119.09(16)
C3 C2 C1 119.63(17)
C3 C2 H2 120.2
C1 C2 H2 120.2
C2 C3 C4 121.72(17)
C2 C3 H3 119.1
C4 C3 H3 119.1
C5 C4 C3 117.90(16)
C5 C4 C8 121.38(16)
C3 C4 C8 120.71(16)
C9 C8 C4 109.38(15)
C9 C8 C11 108.86(14)
C4 C8 C11 114.07(14)
C9 C8 H8 108.1
C4 C8 H8 108.1
C11 C8 H8 108.1
N1 C9 C8 176.43(19)
C15 C11 C8 111.79(14)
C15 C11 C12 105.32(15)
C8 C11 C12 111.84(14)
C15 C11 H11 109.3
C8 C11 H11 109.3
C12 C11 H11 109.3
C13 C12 C11 104.93(18)
C13 C12 C13A 30.9(3)
C11 C12 C13A 103.8(3)
C13 C12 H12A 110.8
C11 C12 H12A 110.8
C13A C12 H12A 135.5
C13 C12 H12B 110.8
C11 C12 H12B 110.8
C13A C12 H12B 83.0
H12A C12 H12B 108.8
C13 C12 H12C 134.3
C11 C12 H12C 111.0
C13A C12 H12C 111.0
H12A C12 H12C 82.0
H12B C12 H12C 29.6
C13 C12 H12D 82.3
C11 C12 H12D 111.0
C13A C12 H12D 111.0
H12A C12 H12D 30.0
H12B C12 H12D 130.6
H12C C12 H12D 109.0
C12 C13 C14 101.6(3)
C12 C13 H13A 111.5
C14 C13 H13A 111.5
C12 C13 H13B 111.5
C14 C13 H13B 111.5
H13A C13 H13B 109.3
C15 C14 C13 102.7(3)
C15 C14 H14A 111.2
C13 C14 H14A 111.2
C15 C14 H14B 111.2
C13 C14 H14B 111.2
H14A C14 H14B 109.1
C14A C13A C12 103.2(6)
C14A C13A H13C 111.1
C12 C13A H13C 111.1
C14A C13A H13D 111.1
C12 C13A H13D 111.1
H13C C13A H13D 109.1
C13A C14A C15 102.7(6)
C13A C14A H14C 111.2
C15 C14A H14C 111.2
C13A C14A H14D 111.2
C15 C14A H14D 111.2
H14C C14A H14D 109.1
C14 C15 C11 104.6(2)
C14 C15 C14A 21.9(3)
C11 C15 C14A 105.6(4)
C14 C15 H15A 110.8
C11 C15 H15A 110.8
C14A C15 H15A 127.9
C14 C15 H15B 110.8
C11 C15 H15B 110.8
C14A C15 H15B 90.7
H15A C15 H15B 108.9
C14 C15 H15C 128.9
C11 C15 H15C 110.6
C14A C15 H15C 110.6
H15A C15 H15C 90.0
H15B C15 H15C 21.4
C14 C15 H15D 91.3
C11 C15 H15D 110.6
C14A C15 H15D 110.6
H15A C15 H15D 20.9
H15B C15 H15D 125.3
H15C C15 H15D 108.8
C6 C5 C4 121.05(17)
C6 C5 H5 119.5
C4 C5 H5 119.5
C5 C6 C1 120.59(17)
C5 C6 H6 119.7
C1 C6 H6 119.7
O1 C7 H7A 109.5
O1 C7 H7B 109.5
H7A C7 H7B 109.5
O1 C7 H7C 109.5
H7A C7 H7C 109.5
H7B C7 H7C 109.5
C21 O2 C27 117.16(15)
O2 C21 C26 116.10(17)
O2 C21 C22 124.65(17)
C26 C21 C22 119.24(17)
C23 C22 C21 119.25(17)
C23 C22 H22 120.4
C21 C22 H22 120.4
C22 C23 C24 121.93(16)
C22 C23 H23 119.0
C24 C23 H23 119.0
C23 C24 C25 117.87(17)
C23 C24 C28 121.68(17)
C25 C24 C28 120.43(17)
C29 C28 C24 109.97(15)
C29 C28 C31 108.73(15)
C24 C28 C31 114.12(14)
C29 C28 H28 107.9
C24 C28 H28 107.9
C31 C28 H28 107.9
N2 C29 C28 177.56(19)
C32 C31 C35 105.09(15)
C32 C31 C28 113.05(15)
C35 C31 C28 112.10(14)
C32 C31 H31 108.8
C35 C31 H31 108.8
C28 C31 H31 108.8
C33 C32 C31 104.72(16)
C33 C32 C33A 37.2(5)
C31 C32 C33A 104.0(4)
C33 C32 H32A 110.8
C31 C32 H32A 110.8
C33A C32 H32A 76.9
C33 C32 H32B 110.8
C31 C32 H32B 110.8
C33A C32 H32B 139.0
H32A C32 H32B 108.9
C33 C32 H32C 76.5
C31 C32 H32C 111.0
C33A C32 H32C 111.0
H32A C32 H32C 133.7
H32B C32 H32C 36.0
C33 C32 H32D 138.2
C31 C32 H32D 111.0
C33A C32 H32D 111.0
H32A C32 H32D 35.7
H32B C32 H32D 76.2
H32C C32 H32D 109.0
C32 C33 C34 103.1(3)
C32 C33 H33A 111.1
C34 C33 H33A 111.1
C32 C33 H33B 111.1
C34 C33 H33B 111.1
H33A C33 H33B 109.1
C33 C34 C35 106.8(4)
C33 C34 H34A 110.4
C35 C34 H34A 110.4
C33 C34 H34B 110.4
C35 C34 H34B 110.4
H34A C34 H34B 108.6
C34A C33A C32 104.8(12)
C34A C33A H33C 110.8
C32 C33A H33C 110.8
C34A C33A H33D 110.8
C32 C33A H33D 110.8
H33C C33A H33D 108.9
C33A C34A C35 100.8(10)
C33A C34A H34C 111.6
C35 C34A H34C 111.6
C33A C34A H34D 111.6
C35 C34A H34D 111.6
H34C C34A H34D 109.4
C34 C35 C34A 9.6(18)
C34 C35 C31 105.2(3)
C34A C35 C31 106.3(9)
C34 C35 H35A 110.7
C34A C35 H35A 101.8
C31 C35 H35A 110.7
C34 C35 H35B 110.7
C34A C35 H35B 118.2
C31 C35 H35B 110.7
H35A C35 H35B 108.8
C34 C35 H35C 119.1
C34A C35 H35C 110.5
C31 C35 H35C 110.5
H35A C35 H35C 9.5
H35B C35 H35C 100.7
C34 C35 H35D 102.6
C34A C35 H35D 110.5
C31 C35 H35D 110.5
H35A C35 H35D 116.4
H35B C35 H35D 9.0
H35C C35 H35D 108.7
C26 C25 C24 120.97(17)
C26 C25 H25 119.5
C24 C25 H25 119.5
C25 C26 C21 120.73(17)
C25 C26 H26 119.6
C21 C26 H26 119.6
O2 C27 H27A 109.5
O2 C27 H27B 109.5
H27A C27 H27B 109.5
O2 C27 H27C 109.5
H27A C27 H27C 109.5
H27B C27 H27C 109.5

loop_
_geom_bond_atom_site_label_1
_geom_bond_atom_site_label_2
_geom_bond_distance
O1 C1 1.362(2)
O1 C7 1.429(3)
C1 C2 1.392(3)
C1 C6 1.395(3)
C2 C3 1.378(2)
C2 H2 0.9500
C3 C4 1.395(3)
C3 H3 0.9500
C4 C5 1.390(2)
C4 C8 1.519(2)
C8 C9 1.475(2)
C8 C11 1.551(2)
C8 H8 1.0000
C9 N1 1.145(3)
C11 C15 1.544(3)
C11 C12 1.554(2)
C11 H11 1.0000
C12 C13 1.522(4)
C12 C13A 1.567(7)
C12 H12A 0.9900
C12 H12B 0.9900
C12 H12C 0.9900
C12 H12D 0.9900
C13 C14 1.535(5)
C13 H13A 0.9900
C13 H13B 0.9900
C14 C15 1.512(4)
C14 H14A 0.9900
C14 H14B 0.9900
C13A C14A 1.478(11)
C13A H13C 0.9900
C13A H13D 0.9900
C14A C15 1.579(9)
C14A H14C 0.9900
C14A H14D 0.9900
C15 H15A 0.9900
C15 H15B 0.9900
C15 H15C 0.9900
C15 H15D 0.9900
C5 C6 1.374(2)
C5 H5 0.9500
C6 H6 0.9500
C7 H7A 0.9800
C7 H7B 0.9800
C7 H7C 0.9800
O2 C21 1.361(2)
O2 C27 1.427(3)
C21 C26 1.394(3)
C21 C22 1.394(3)
C22 C23 1.384(2)
C22 H22 0.9500
C23 C24 1.390(2)
C23 H23 0.9500
C24 C25 1.396(3)
C24 C28 1.512(2)
C28 C29 1.486(2)
C28 C31 1.549(2)
C28 H28 1.0000
C29 N2 1.145(3)
C31 C32 1.538(2)
C31 C35 1.545(2)
C31 H31 1.0000
C32 C33 1.493(3)
C32 C33A 1.550(9)
C32 H32A 0.9900
C32 H32B 0.9900
C32 H32C 0.9900
C32 H32D 0.9900
C33 C34 1.509(8)
C33 H33A 0.9900
C33 H33B 0.9900
C34 C35 1.523(5)
C34 H34A 0.9900
C34 H34B 0.9900
C33A C34A 1.497(16)
C33A H33C 0.9900
C33A H33D 0.9900
C34A C35 1.526(14)
C34A H34C 0.9900
C34A H34D 0.9900
C35 H35A 0.9900
C35 H35B 0.9900
C35 H35C 0.9900
C35 H35D 0.9900
C25 C26 1.371(3)
C25 H25 0.9500
C26 H26 0.9500
C27 H27A 0.9800
C27 H27B 0.9800
C27 H27C 0.9800
